data_7030844
loop_
_publ_author_name
'Schwamm, Ryan J.'
'Day, Benjamin M.'
'Mansfield, Natalie E.'
'Knowelden, William'
'Hitchcock, Peter B.'
'Coles, Martyn P.'

_publ_section_title
;
 Catalytic bond forming reactions promoted by amidinate, guanidinate and
 phosphaguanidinate compounds of magnesium.
;
_journal_issue 38
_journal_name_full 'Dalton transactions (Cambridge, England : 2003)'
_journal_page_first 14302
_journal_page_last 14314
_journal_paper_doi 10.1039/c4dt01097c
_journal_volume 43
_journal_year 2014
_chemical_compound_source 'synthesis as described'
_chemical_formula_moiety 'C58 H80 Cl2 Mg2 N4 O2 P2'
_chemical_formula_sum 'C58 H80 Cl2 Mg2 N4 O2 P2'
_chemical_formula_weight 1046.72
_chemical_name_systematic
;
 ?
;
_space_group_IT_number 2
_symmetry_cell_setting triclinic
_symmetry_Int_Tables_number 2
_symmetry_space_group_name_Hall '-P 1'
_symmetry_space_group_name_H-M 'P -1'
_atom_sites_solution_hydrogens geom
_atom_sites_solution_primary direct
_atom_sites_solution_secondary difmap
_audit_conform_dict_location ftp://ftp.iucr.org/pub/cif_core.dic
_audit_conform_dict_name cif_core.dic
_audit_conform_dict_version 2.3
_audit_creation_date 2006-03-01T10:38:45-00:00
_audit_creation_method 'WinGX routine CIF_UPDATE'
_cell_angle_alpha 76.778(2)
_cell_angle_beta 84.155(2)
_cell_angle_gamma 68.586(2)
_cell_formula_units_Z 1
_cell_length_a 8.9301(2)
_cell_length_b 11.0289(3)
_cell_length_c 16.2637(5)
_cell_measurement_reflns_used 14553
_cell_measurement_temperature 173(2)
_cell_measurement_theta_max 26.022
_cell_measurement_theta_min 3.395
_cell_measurement_wavelength 0.71073
_cell_volume 1451.39(7)
_computing_cell_refinement 'HKL Scalepack (Otwinowski & Minor 1997)'
_computing_data_collection 'Collect (Nonius BV, 1997-2000)'
_computing_data_reduction 'HKL Denzo and Scalepack (Otwinowski & Minor 1997)'
_computing_molecular_graphics 'Ortep-3 for Windows (Farrugia, 1997)'
_computing_publication_material 'WinGX publication routines (Farrugia, 1999)'
_computing_structure_refinement 'SHELXL-97 (Sheldrick, 1997)'
_computing_structure_solution 'SHELXS-86 (Sheldrick, 1986)'
_diffrn_ambient_temperature 173(2)
_diffrn_detector 'CCD plate'
_diffrn_detector_area_resol_mean 9
_diffrn_measured_fraction_theta_full 0.991
_diffrn_measured_fraction_theta_max 0.991
_diffrn_measurement_device '95mm CCD camera on \k-goniostat'
_diffrn_measurement_device_type KappaCCD
_diffrn_measurement_method 'CCD rotation images, thick slices'
_diffrn_orient_matrix_type 'by Nonius Collect from scalepack cell'
_diffrn_orient_matrix_UB_11 -0.350357E-1
_diffrn_orient_matrix_UB_12 -0.521583E-1
_diffrn_orient_matrix_UB_13 0.520443E-1
_diffrn_orient_matrix_UB_21 0.991327E-1
_diffrn_orient_matrix_UB_22 -0.790934E-1
_diffrn_orient_matrix_UB_23 -0.41389E-2
_diffrn_orient_matrix_UB_31 0.584757E-1
_diffrn_orient_matrix_UB_32 0.305483E-1
_diffrn_orient_matrix_UB_33 0.355695E-1
_diffrn_radiation_monochromator graphite
_diffrn_radiation_probe x-ray
_diffrn_radiation_type MoK\a
_diffrn_radiation_wavelength 0.71073
_diffrn_reflns_av_R_equivalents 0.0434
_diffrn_reflns_av_unetI/netI 0.0332
_diffrn_reflns_limit_h_max 11
_diffrn_reflns_limit_h_min -11
_diffrn_reflns_limit_k_max 13
_diffrn_reflns_limit_k_min -13
_diffrn_reflns_limit_l_max 20
_diffrn_reflns_limit_l_min -20
_diffrn_reflns_number 21660
_diffrn_reflns_theta_full 26.02
_diffrn_reflns_theta_max 26.02
_diffrn_reflns_theta_min 3.59
_diffrn_source 'Enraf Nonius FR590'
_exptl_absorpt_coefficient_mu 0.232
_exptl_absorpt_correction_type none
_exptl_crystal_colour colourless
_exptl_crystal_density_diffrn 1.198
_exptl_crystal_density_method 'not measured'
_exptl_crystal_description prism
_exptl_crystal_F_000 560
_exptl_crystal_size_max 0.25
_exptl_crystal_size_mid 0.2
_exptl_crystal_size_min 0.15
_refine_diff_density_max 0.49
_refine_diff_density_min -0.313
_refine_diff_density_rms 0.046
_refine_ls_extinction_method none
_refine_ls_goodness_of_fit_ref 1.03
_refine_ls_hydrogen_treatment constr
_refine_ls_matrix_type full
_refine_ls_number_parameters 316
_refine_ls_number_reflns 5662
_refine_ls_number_restraints 0
_refine_ls_restrained_S_all 1.03
_refine_ls_R_factor_all 0.0539
_refine_ls_R_factor_gt 0.0422
_refine_ls_shift/su_max 0.001
_refine_ls_shift/su_mean 0
_refine_ls_structure_factor_coef Fsqd
_refine_ls_weighting_details 'calc w=1/[\s^2^(Fo^2^)+(0.0476P)^2^+0.9080P] where P=(Fo^2^+2Fc^2^)/3'
_refine_ls_weighting_scheme calc
_refine_ls_wR_factor_gt 0.1039
_refine_ls_wR_factor_ref 0.1109
_reflns_number_gt 4710
_reflns_number_total 5662
_reflns_threshold_expression >2sigma(I)
_cod_data_source_file c4dt01097c2.cif
_cod_data_source_block compound6-mar206
_cod_depositor_comments 'Adding full bibliography for 7030844--7030850.cif.'
_cod_database_code 7030844

loop_
_symmetry_equiv_pos_as_xyz
'x, y, z'
'-x, -y, -z'

loop_
_atom_site_label
_atom_site_type_symbol
_atom_site_fract_x
_atom_site_fract_y
_atom_site_fract_z
_atom_site_U_iso_or_equiv
_atom_site_adp_type
_atom_site_occupancy
_atom_site_symmetry_multiplicity
_atom_site_calc_flag
_atom_site_refinement_flags
Cl Cl 0.60180(7) 0.60465(5) 0.46670(3) 0.04091(15) Uani 1 1 d .
P P 0.51226(6) 0.45814(5) 0.13551(3) 0.02505(13) Uani 1 1 d .
Mg Mg 0.44312(8) 0.52739(6) 0.39403(4) 0.02809(16) Uani 1 1 d .
O O 0.22047(18) 0.66981(17) 0.39812(10) 0.0517(4) Uani 1 1 d .
N1 N 0.5091(2) 0.58200(15) 0.26645(9) 0.0299(4) Uani 1 1 d .
N2 N 0.4540(2) 0.39681(15) 0.31688(9) 0.0288(3) Uani 1 1 d .
C1 C 0.3304(2) 0.42502(18) 0.12285(11) 0.0266(4) Uani 1 1 d .
C2 C 0.1829(2) 0.5232(2) 0.13451(13) 0.0403(5) Uani 1 1 d .
H2 H 0.1805 0.6007 0.1516 0.048 Uiso 1 1 calc R
C3 C 0.0398(3) 0.5090(3) 0.12153(15) 0.0511(6) Uani 1 1 d .
H3 H -0.0597 0.5755 0.1314 0.061 Uiso 1 1 calc R
C4 C 0.0408(3) 0.3991(3) 0.09439(15) 0.0497(6) Uani 1 1 d .
H4 H -0.0574 0.3899 0.0851 0.06 Uiso 1 1 calc R
C5 C 0.1852(3) 0.3033(2) 0.08103(15) 0.0452(5) Uani 1 1 d .
H5 H 0.1866 0.2279 0.0616 0.054 Uiso 1 1 calc R
C6 C 0.3285(2) 0.3150(2) 0.09547(13) 0.0339(4) Uani 1 1 d .
H6 H 0.4273 0.2469 0.0866 0.041 Uiso 1 1 calc R
C7 C 0.6793(2) 0.30037(18) 0.13618(11) 0.0254(4) Uani 1 1 d .
C8 C 0.7199(2) 0.2560(2) 0.06006(12) 0.0341(4) Uani 1 1 d .
H8 H 0.6559 0.3036 0.0118 0.041 Uiso 1 1 calc R
C9 C 0.8528(3) 0.1433(2) 0.05473(14) 0.0431(5) Uani 1 1 d .
H9 H 0.8784 0.1133 0.003 0.052 Uiso 1 1 calc R
C10 C 0.9484(2) 0.0741(2) 0.12384(15) 0.0427(5) Uani 1 1 d .
H10 H 1.0382 -0.0043 0.1201 0.051 Uiso 1 1 calc R
C11 C 0.9130(2) 0.1191(2) 0.19840(14) 0.0379(5) Uani 1 1 d .
H11 H 0.9801 0.0729 0.2457 0.045 Uiso 1 1 calc R
C12 C 0.7796(2) 0.2319(2) 0.20456(12) 0.0314(4) Uani 1 1 d .
H12 H 0.7565 0.2626 0.2561 0.038 Uiso 1 1 calc R
C13 C 0.4914(2) 0.47569(17) 0.24945(11) 0.0244(4) Uani 1 1 d .
C14 C 0.5524(2) 0.68109(18) 0.20272(11) 0.0299(4) Uani 1 1 d .
H14 H 0.6123 0.6376 0.1556 0.036 Uiso 1 1 calc R
C15 C 0.4046(3) 0.7975(2) 0.16649(14) 0.0418(5) Uani 1 1 d .
H15A H 0.3412 0.8391 0.2128 0.05 Uiso 1 1 calc R
H15B H 0.3361 0.7643 0.1401 0.05 Uiso 1 1 calc R
C16 C 0.4505(3) 0.9018(2) 0.10065(14) 0.0469(6) Uani 1 1 d .
H16A H 0.5048 0.8628 0.0517 0.056 Uiso 1 1 calc R
H16B H 0.352 0.9779 0.0804 0.056 Uiso 1 1 calc R
C17 C 0.5618(3) 0.9508(2) 0.13790(14) 0.0470(6) Uani 1 1 d .
H17A H 0.5961 1.0136 0.0932 0.056 Uiso 1 1 calc R
H17B H 0.5031 0.9993 0.1824 0.056 Uiso 1 1 calc R
C18 C 0.7079(3) 0.8368(2) 0.17502(15) 0.0483(6) Uani 1 1 d .
H18A H 0.774 0.8711 0.2022 0.058 Uiso 1 1 calc R
H18B H 0.7737 0.7955 0.1291 0.058 Uiso 1 1 calc R
C19 C 0.6627(3) 0.7310(2) 0.24021(13) 0.0400(5) Uani 1 1 d .
H19A H 0.7616 0.6553 0.2604 0.048 Uiso 1 1 calc R
H19B H 0.6078 0.7693 0.2894 0.048 Uiso 1 1 calc R
C20 C 0.4319(2) 0.27238(18) 0.31513(11) 0.0281(4) Uani 1 1 d .
H20 H 0.4636 0.2519 0.2577 0.034 Uiso 1 1 calc R
C21 C 0.2568(2) 0.2834(2) 0.33338(13) 0.0345(4) Uani 1 1 d .
H21A H 0.1871 0.3575 0.2915 0.041 Uiso 1 1 calc R
H21B H 0.2242 0.3036 0.3902 0.041 Uiso 1 1 calc R
C22 C 0.2337(3) 0.1539(2) 0.32947(14) 0.0416(5) Uani 1 1 d .
H22A H 0.1208 0.162 0.345 0.05 Uiso 1 1 calc R
H22B H 0.2542 0.1393 0.2709 0.05 Uiso 1 1 calc R
C23 C 0.3463(3) 0.0343(2) 0.38884(14) 0.0433(5) Uani 1 1 d .
H23A H 0.3121 0.0407 0.448 0.052 Uiso 1 1 calc R
H23B H 0.3378 -0.0483 0.379 0.052 Uiso 1 1 calc R
C24 C 0.5197(3) 0.0261(2) 0.37620(13) 0.0375(5) Uani 1 1 d .
H24A H 0.5599 0.0039 0.3205 0.045 Uiso 1 1 calc R
H24B H 0.586 -0.0462 0.4203 0.045 Uiso 1 1 calc R
C25 C 0.5380(2) 0.15714(18) 0.38054(12) 0.0306(4) Uani 1 1 d .
H25A H 0.6519 0.1493 0.3697 0.037 Uiso 1 1 calc R
H25B H 0.507 0.1756 0.4378 0.037 Uiso 1 1 calc R
C26 C 0.0922(3) 0.6913(4) 0.3459(2) 0.0867(11) Uani 1 1 d .
H26A H 0.0817 0.6055 0.3444 0.104 Uiso 1 1 calc R
H26B H 0.1115 0.7349 0.2876 0.104 Uiso 1 1 calc R
C27 C -0.0570(4) 0.7787(4) 0.3829(3) 0.0967(12) Uani 1 1 d .
H27A H -0.1252 0.8477 0.3381 0.116 Uiso 1 1 calc R
H27B H -0.1202 0.7259 0.4159 0.116 Uiso 1 1 calc R
C28 C 0.0030(4) 0.8399(4) 0.4386(2) 0.0891(11) Uani 1 1 d .
H28A H 0.018 0.9228 0.4068 0.107 Uiso 1 1 calc R
H28B H -0.0726 0.8606 0.4866 0.107 Uiso 1 1 calc R
C29 C 0.1576(3) 0.7380(3) 0.46820(19) 0.0688(8) Uani 1 1 d .
H29A H 0.2317 0.7794 0.4809 0.083 Uiso 1 1 calc R
H29B H 0.142 0.6753 0.5197 0.083 Uiso 1 1 calc R

loop_
_atom_site_aniso_label
_atom_site_aniso_U_11
_atom_site_aniso_U_22
_atom_site_aniso_U_33
_atom_site_aniso_U_23
_atom_site_aniso_U_13
_atom_site_aniso_U_12
Cl 0.0639(4) 0.0500(3) 0.0229(2) -0.0074(2) 0.0002(2) -0.0368(3)
P 0.0350(3) 0.0233(2) 0.0192(2) -0.00539(18) 0.00041(18) -0.01266(19)
Mg 0.0359(3) 0.0288(3) 0.0200(3) -0.0083(2) -0.0003(2) -0.0100(3)
O 0.0400(8) 0.0602(11) 0.0436(9) -0.0210(8) -0.0028(7) 0.0023(7)
N1 0.0473(10) 0.0256(8) 0.0214(8) -0.0068(6) 0.0019(7) -0.0180(7)
N2 0.0443(9) 0.0261(8) 0.0196(7) -0.0051(6) 0.0013(7) -0.0170(7)
C1 0.0315(9) 0.0280(9) 0.0183(8) -0.0004(7) -0.0009(7) -0.0107(8)
C2 0.0386(11) 0.0381(12) 0.0394(11) -0.0104(9) -0.0009(9) -0.0065(9)
C3 0.0307(11) 0.0585(15) 0.0483(13) -0.0011(12) -0.0003(10) -0.0035(10)
C4 0.0390(12) 0.0635(16) 0.0458(13) 0.0088(12) -0.0090(10) -0.0271(12)
C5 0.0494(13) 0.0442(13) 0.0496(13) -0.0031(10) -0.0094(11) -0.0273(11)
C6 0.0356(11) 0.0318(10) 0.0362(11) -0.0059(8) -0.0030(8) -0.0141(8)
C7 0.0274(9) 0.0286(9) 0.0255(9) -0.0086(7) 0.0035(7) -0.0153(8)
C8 0.0356(11) 0.0400(11) 0.0288(10) -0.0112(9) 0.0014(8) -0.0139(9)
C9 0.0410(12) 0.0491(13) 0.0423(12) -0.0262(11) 0.0073(10) -0.0114(10)
C10 0.0309(11) 0.0395(12) 0.0562(14) -0.0185(10) 0.0027(10) -0.0066(9)
C11 0.0324(10) 0.0385(11) 0.0414(12) -0.0042(9) -0.0054(9) -0.0123(9)
C12 0.0332(10) 0.0365(11) 0.0282(10) -0.0083(8) 0.0007(8) -0.0161(8)
C13 0.0291(9) 0.0241(9) 0.0196(8) -0.0066(7) -0.0009(7) -0.0074(7)
C14 0.0472(11) 0.0245(9) 0.0222(9) -0.0079(7) 0.0025(8) -0.0165(8)
C15 0.0481(13) 0.0362(12) 0.0385(12) -0.0021(9) -0.0026(10) -0.0148(10)
C16 0.0620(15) 0.0342(12) 0.0375(12) 0.0023(9) -0.0039(11) -0.0141(11)
C17 0.0814(17) 0.0274(11) 0.0344(11) -0.0051(9) 0.0067(11) -0.0245(11)
C18 0.0664(15) 0.0441(13) 0.0447(13) -0.0025(10) -0.0019(11) -0.0353(12)
C19 0.0548(13) 0.0325(11) 0.0365(11) -0.0013(9) -0.0065(10) -0.0220(10)
C20 0.0412(11) 0.0260(9) 0.0201(9) -0.0044(7) 0.0004(8) -0.0159(8)
C21 0.0390(11) 0.0354(11) 0.0295(10) -0.0028(8) -0.0004(8) -0.0159(9)
C22 0.0492(13) 0.0468(13) 0.0373(11) -0.0040(10) -0.0031(10) -0.0292(11)
C23 0.0623(14) 0.0359(11) 0.0385(12) -0.0030(9) -0.0002(10) -0.0283(11)
C24 0.0517(13) 0.0274(10) 0.0320(10) -0.0042(8) 0.0005(9) -0.0136(9)
C25 0.0405(11) 0.0274(10) 0.0235(9) -0.0033(8) -0.0010(8) -0.0127(8)
C26 0.0501(16) 0.118(3) 0.083(2) -0.051(2) -0.0199(15) 0.0033(17)
C27 0.0440(16) 0.134(3) 0.107(3) -0.047(3) -0.0061(17) -0.0106(19)
C28 0.0589(18) 0.101(3) 0.082(2) -0.038(2) 0.0021(16) 0.0119(17)
C29 0.0590(16) 0.076(2) 0.0624(17) -0.0371(15) 0.0067(13) -0.0022(14)

loop_
_atom_type_symbol
_atom_type_description
_atom_type_scat_dispersion_real
_atom_type_scat_dispersion_imag
_atom_type_scat_source
C C 0.0033 0.0016 'International Tables Vol C Tables 4.2.6.8 and 6.1.1.4'
H H 0 0 'International Tables Vol C Tables 4.2.6.8 and 6.1.1.4'
Cl Cl 0.1484 0.1585 'International Tables Vol C Tables 4.2.6.8 and 6.1.1.4'
Mg Mg 0.0486 0.0363 'International Tables Vol C Tables 4.2.6.8 and 6.1.1.4'
N N 0.0061 0.0033 'International Tables Vol C Tables 4.2.6.8 and 6.1.1.4'
P P 0.1023 0.0942 'International Tables Vol C Tables 4.2.6.8 and 6.1.1.4'
O O 0.0106 0.006 'International Tables Vol C Tables 4.2.6.8 and 6.1.1.4'

loop_
_geom_angle_atom_site_label_1
_geom_angle_atom_site_label_2
_geom_angle_atom_site_label_3
_geom_angle
_geom_angle_site_symmetry_3
Mg Cl Mg 93.03(3) 2_666
C1 P C7 105.73(8) .
C1 P C13 101.78(8) .
C7 P C13 103.81(8) .
O Mg N2 112.87(7) .
O Mg N1 100.37(7) .
N2 Mg N1 64.17(6) .
O Mg Cl 101.71(6) .
N2 Mg Cl 144.36(6) .
N1 Mg Cl 102.24(5) .
O Mg Cl 92.06(6) 2_666
N2 Mg Cl 99.78(5) 2_666
N1 Mg Cl 162.56(5) 2_666
Cl Mg Cl 86.97(3) 2_666
C26 O C29 109.18(19) .
C26 O Mg 124.34(16) .
C29 O Mg 124.58(15) .
C13 N1 C14 123.48(15) .
C13 N1 Mg 90.46(11) .
C14 N1 Mg 146.00(12) .
C13 N2 C20 124.36(15) .
C13 N2 Mg 91.42(11) .
C20 N2 Mg 144.19(12) .
C6 C1 C2 117.73(18) .
C6 C1 P 124.79(14) .
C2 C1 P 117.23(15) .
C3 C2 C1 120.8(2) .
C3 C2 H2 119.6 .
C1 C2 H2 119.6 .
C4 C3 C2 120.5(2) .
C4 C3 H3 119.8 .
C2 C3 H3 119.8 .
C5 C4 C3 119.2(2) .
C5 C4 H4 120.4 .
C3 C4 H4 120.4 .
C4 C5 C6 120.8(2) .
C4 C5 H5 119.6 .
C6 C5 H5 119.6 .
C5 C6 C1 120.9(2) .
C5 C6 H6 119.5 .
C1 C6 H6 119.5 .
C12 C7 C8 118.35(17) .
C12 C7 P 123.57(14) .
C8 C7 P 117.56(14) .
C9 C8 C7 120.36(19) .
C9 C8 H8 119.8 .
C7 C8 H8 119.8 .
C10 C9 C8 120.57(19) .
C10 C9 H9 119.7 .
C8 C9 H9 119.7 .
C11 C10 C9 119.72(19) .
C11 C10 H10 120.1 .
C9 C10 H10 120.1 .
C10 C11 C12 120.18(19) .
C10 C11 H11 119.9 .
C12 C11 H11 119.9 .
C11 C12 C7 120.75(18) .
C11 C12 H12 119.6 .
C7 C12 H12 119.6 .
N1 C13 N2 113.84(15) .
N1 C13 P 117.87(13) .
N2 C13 P 128.23(13) .
N1 C14 C15 111.74(17) .
N1 C14 C19 110.10(15) .
C15 C14 C19 110.04(16) .
N1 C14 H14 108.3 .
C15 C14 H14 108.3 .
C19 C14 H14 108.3 .
C14 C15 C16 111.57(18) .
C14 C15 H15A 109.3 .
C16 C15 H15A 109.3 .
C14 C15 H15B 109.3 .
C16 C15 H15B 109.3 .
H15A C15 H15B 108 .
C17 C16 C15 110.80(18) .
C17 C16 H16A 109.5 .
C15 C16 H16A 109.5 .
C17 C16 H16B 109.5 .
C15 C16 H16B 109.5 .
H16A C16 H16B 108.1 .
C18 C17 C16 111.15(18) .
C18 C17 H17A 109.4 .
C16 C17 H17A 109.4 .
C18 C17 H17B 109.4 .
C16 C17 H17B 109.4 .
H17A C17 H17B 108 .
C17 C18 C19 111.9(2) .
C17 C18 H18A 109.2 .
C19 C18 H18A 109.2 .
C17 C18 H18B 109.2 .
C19 C18 H18B 109.2 .
H18A C18 H18B 107.9 .
C14 C19 C18 111.21(17) .
C14 C19 H19A 109.4 .
C18 C19 H19A 109.4 .
C14 C19 H19B 109.4 .
C18 C19 H19B 109.4 .
H19A C19 H19B 108 .
N2 C20 C21 111.34(15) .
N2 C20 C25 110.74(15) .
C21 C20 C25 108.67(15) .
N2 C20 H20 108.7 .
C21 C20 H20 108.7 .
C25 C20 H20 108.7 .
C20 C21 C22 111.12(17) .
C20 C21 H21A 109.4 .
C22 C21 H21A 109.4 .
C20 C21 H21B 109.4 .
C22 C21 H21B 109.4 .
H21A C21 H21B 108 .
C23 C22 C21 111.73(17) .
C23 C22 H22A 109.3 .
C21 C22 H22A 109.3 .
C23 C22 H22B 109.3 .
C21 C22 H22B 109.3 .
H22A C22 H22B 107.9 .
C24 C23 C22 112.20(17) .
C24 C23 H23A 109.2 .
C22 C23 H23A 109.2 .
C24 C23 H23B 109.2 .
C22 C23 H23B 109.2 .
H23A C23 H23B 107.9 .
C23 C24 C25 111.75(17) .
C23 C24 H24A 109.3 .
C25 C24 H24A 109.3 .
C23 C24 H24B 109.3 .
C25 C24 H24B 109.3 .
H24A C24 H24B 107.9 .
C24 C25 C20 110.64(16) .
C24 C25 H25A 109.5 .
C20 C25 H25A 109.5 .
C24 C25 H25B 109.5 .
C20 C25 H25B 109.5 .
H25A C25 H25B 108.1 .
O C26 C27 106.9(2) .
O C26 H26A 110.3 .
C27 C26 H26A 110.3 .
O C26 H26B 110.3 .
C27 C26 H26B 110.3 .
H26A C26 H26B 108.6 .
C28 C27 C26 104.2(3) .
C28 C27 H27A 110.9 .
C26 C27 H27A 110.9 .
C28 C27 H27B 110.9 .
C26 C27 H27B 110.9 .
H27A C27 H27B 108.9 .
C29 C28 C27 104.1(3) .
C29 C28 H28A 110.9 .
C27 C28 H28A 110.9 .
C29 C28 H28B 110.9 .
C27 C28 H28B 110.9 .
H28A C28 H28B 109 .
O C29 C28 104.6(2) .
O C29 H29A 110.8 .
C28 C29 H29A 110.8 .
O C29 H29B 110.8 .
C28 C29 H29B 110.8 .
H29A C29 H29B 108.9 .

loop_
_geom_bond_atom_site_label_1
_geom_bond_atom_site_label_2
_geom_bond_distance
_geom_bond_site_symmetry_2
Cl Mg 2.4113(8) .
Cl Mg 2.4787(8) 2_666
P C1 1.8301(19) .
P C7 1.8309(18) .
P C13 1.8905(17) .
Mg O 2.0409(16) .
Mg N2 2.0875(16) .
Mg N1 2.1105(16) .
Mg Cl 2.4787(8) 2_666
O C26 1.413(3) .
O C29 1.461(3) .
N1 C13 1.330(2) .
N1 C14 1.458(2) .
N2 C13 1.331(2) .
N2 C20 1.463(2) .
C1 C6 1.391(3) .
C1 C2 1.395(3) .
C2 C3 1.384(3) .
C2 H2 0.95 .
C3 C4 1.379(4) .
C3 H3 0.95 .
C4 C5 1.371(3) .
C4 H4 0.95 .
C5 C6 1.380(3) .
C5 H5 0.95 .
C6 H6 0.95 .
C7 C12 1.391(3) .
C7 C8 1.400(3) .
C8 C9 1.383(3) .
C8 H8 0.95 .
C9 C10 1.379(3) .
C9 H9 0.95 .
C10 C11 1.378(3) .
C10 H10 0.95 .
C11 C12 1.388(3) .
C11 H11 0.95 .
C12 H12 0.95 .
C14 C15 1.521(3) .
C14 C19 1.522(3) .
C14 H14 1 .
C15 C16 1.527(3) .
C15 H15A 0.99 .
C15 H15B 0.99 .
C16 C17 1.521(3) .
C16 H16A 0.99 .
C16 H16B 0.99 .
C17 C18 1.505(3) .
C17 H17A 0.99 .
C17 H17B 0.99 .
C18 C19 1.530(3) .
C18 H18A 0.99 .
C18 H18B 0.99 .
C19 H19A 0.99 .
C19 H19B 0.99 .
C20 C21 1.527(3) .
C20 C25 1.534(3) .
C20 H20 1 .
C21 C22 1.532(3) .
C21 H21A 0.99 .
C21 H21B 0.99 .
C22 C23 1.526(3) .
C22 H22A 0.99 .
C22 H22B 0.99 .
C23 C24 1.513(3) .
C23 H23A 0.99 .
C23 H23B 0.99 .
C24 C25 1.530(3) .
C24 H24A 0.99 .
C24 H24B 0.99 .
C25 H25A 0.99 .
C25 H25B 0.99 .
C26 C27 1.494(4) .
C26 H26A 0.99 .
C26 H26B 0.99 .
C27 C28 1.485(5) .
C27 H27A 0.99 .
C27 H27B 0.99 .
C28 C29 1.468(4) .
C28 H28A 0.99 .
C28 H28B 0.99 .
C29 H29A 0.99 .
C29 H29B 0.99 .
